data_8106906
loop_
_publ_author_name
'Meng, Xian-Fang'
'Liu, Li-Zeng'
'Bai, Zheng-Chen'

_publ_section_title
;
 Crystal structure of
 2-amino-4-(4-fluorophenyl)-5-oxo-5,6,7,8-tetrahydro-4H-chromene-3-carbonitrile,
 C16H13FN2O2
;
_journal_issue 2
_journal_name_full 'Zeitschrift f\"ur Kristallographie - New Crystal Structures'
_journal_page_first 455
_journal_page_last 456
_journal_paper_doi 10.1515/ncrs-2015-0134
_journal_volume 231
_journal_year 2016
_chemical_formula_moiety 'C16 H13 F N2 O2'
_chemical_formula_sum 'C16 H13 F N2 O2'
_chemical_formula_weight 284.28
_space_group_IT_number 15
_space_group_name_Hall '-C 2yc'
_space_group_name_H-M_alt 'C 1 2/c 1'
_symmetry_cell_setting monoclinic
_symmetry_space_group_name_Hall '-C 2yc'
_symmetry_space_group_name_H-M 'C 1 2/c 1'
_atom_sites_solution_hydrogens geom
_atom_sites_solution_primary direct
_atom_sites_solution_secondary difmap
_cell_angle_alpha 90.00
_cell_angle_beta 101.803(12)
_cell_angle_gamma 90.00
_cell_formula_units_Z 8
_cell_length_a 13.2587(16)
_cell_length_b 10.8816(11)
_cell_length_c 19.750(3)
_cell_measurement_reflns_used 1583
_cell_measurement_temperature 293(2)
_cell_measurement_theta_max 25.6310
_cell_measurement_theta_min 3.1440
_cell_volume 2789.2(6)
_computing_cell_refinement 'Bruker FRAMBO'
_computing_data_collection 'Bruker FRAMBO'
_computing_data_reduction 'Bruker SAINT'
_computing_molecular_graphics 'Bruker SHELXTL'
_computing_publication_material 'Bruker SHELXTL'
_computing_structure_refinement 'SHELXL-97 (Sheldrick, 1997)'
_computing_structure_solution 'SHELXS-97 (Sheldrick, 1990)'
_diffrn_ambient_temperature 293(2)
_diffrn_measured_fraction_theta_full 0.999
_diffrn_measured_fraction_theta_max 0.999
_diffrn_measurement_device_type 'multiwire proportional'
_diffrn_measurement_method 'phi and omega scans'
_diffrn_radiation_monochromator graphite
_diffrn_radiation_source 'fine-focus sealed tube'
_diffrn_radiation_type MoK\a
_diffrn_radiation_wavelength 0.71073
_diffrn_reflns_av_R_equivalents 0.0195
_diffrn_reflns_av_sigmaI/netI 0.0331
_diffrn_reflns_limit_h_max 15
_diffrn_reflns_limit_h_min -12
_diffrn_reflns_limit_k_max 12
_diffrn_reflns_limit_k_min -12
_diffrn_reflns_limit_l_max 23
_diffrn_reflns_limit_l_min -18
_diffrn_reflns_number 5005
_diffrn_reflns_theta_full 24.99
_diffrn_reflns_theta_max 24.99
_diffrn_reflns_theta_min 2.53
_diffrn_standards_decay_% 0
_diffrn_standards_interval_count 0
_diffrn_standards_interval_time none
_diffrn_standards_number none
_exptl_absorpt_coefficient_mu 0.100
_exptl_absorpt_correction_T_max 1.00000
_exptl_absorpt_correction_T_min 0.86390
_exptl_absorpt_correction_type multi-scan
_exptl_absorpt_process_details crystalclear
_exptl_crystal_colour colorless
_exptl_crystal_density_diffrn 1.354
_exptl_crystal_density_method 'not measured'
_exptl_crystal_description block
_exptl_crystal_F_000 1184
_exptl_crystal_size_max 0.18
_exptl_crystal_size_mid 0.17
_exptl_crystal_size_min 0.16
_refine_diff_density_max 0.168
_refine_diff_density_min -0.150
_refine_diff_density_rms 0.033
_refine_ls_extinction_coef 0.0071(6)
_refine_ls_extinction_expression Fc^*^=kFc[1+0.001xFc^2^\l^3^/sin(2\q)]^-1/4^
_refine_ls_extinction_method SHELXL
_refine_ls_goodness_of_fit_ref 1.018
_refine_ls_hydrogen_treatment mixed
_refine_ls_matrix_type full
_refine_ls_number_parameters 191
_refine_ls_number_reflns 2452
_refine_ls_number_restraints 0
_refine_ls_restrained_S_all 1.018
_refine_ls_R_factor_all 0.0623
_refine_ls_R_factor_gt 0.0423
_refine_ls_shift/su_max 0.000
_refine_ls_shift/su_mean 0.000
_refine_ls_structure_factor_coef Fsqd
_refine_ls_weighting_details 'calc w=1/[\s^2^(Fo^2^)+(0.0544P)^2^+0.5148P] where P=(Fo^2^+2Fc^2^)/3'
_refine_ls_weighting_scheme calc
_refine_ls_wR_factor_gt 0.1020
_refine_ls_wR_factor_ref 0.1158
_reflns_number_gt 1804
_reflns_number_total 2452
_reflns_threshold_expression >2sigma(I)
_cod_data_source_file suppl_ncrs-2015-0134_suppl.cif
_cod_data_source_block a
_cod_original_sg_symbol_H-M C2/c
_cod_database_code 8106906

loop_
_symmetry_equiv_pos_as_xyz
'x, y, z'
'-x, y, -z+1/2'
'x+1/2, y+1/2, z'
'-x+1/2, y+1/2, -z+1/2'
'-x, -y, -z'
'x, -y, z-1/2'
'-x+1/2, -y+1/2, -z'
'x+1/2, -y+1/2, z-1/2'

loop_
_atom_site_label
_atom_site_type_symbol
_atom_site_fract_x
_atom_site_fract_y
_atom_site_fract_z
_atom_site_U_iso_or_equiv
_atom_site_adp_type
_atom_site_occupancy
_atom_site_symmetry_multiplicity
_atom_site_calc_flag
_atom_site_refinement_flags
_atom_site_disorder_assembly
_atom_site_disorder_group
C1 C 0.28732(13) 0.32845(15) 0.42696(8) 0.0414(4) Uani 1 1 d . . .
C2 C 0.26432(12) 0.44511(15) 0.44121(8) 0.0386(4) Uani 1 1 d . . .
C3 C 0.15685(12) 0.49852(14) 0.42145(9) 0.0388(4) Uani 1 1 d . . .
H3A H 0.1403 0.5365 0.4628 0.047 Uiso 1 1 calc R . .
C4 C 0.08181(12) 0.39582(15) 0.39957(9) 0.0403(4) Uani 1 1 d . . .
C5 C 0.11073(13) 0.28294(15) 0.38667(9) 0.0426(4) Uani 1 1 d . . .
C6 C 0.04077(15) 0.17878(17) 0.36172(11) 0.0581(5) Uani 1 1 d . . .
H6A H 0.0382 0.1236 0.3999 0.070 Uiso 1 1 calc R . .
H6B H 0.0672 0.1332 0.3269 0.070 Uiso 1 1 calc R . .
C7 C -0.06720(16) 0.2248(2) 0.33107(14) 0.0796(7) Uani 1 1 d . . .
H7A H -0.0679 0.2612 0.2862 0.096 Uiso 1 1 calc R . .
H7B H -0.1146 0.1559 0.3245 0.096 Uiso 1 1 calc R . .
C8 C -0.10259(16) 0.3180(2) 0.37690(14) 0.0787(7) Uani 1 1 d . . .
H8A H -0.1682 0.3515 0.3533 0.094 Uiso 1 1 calc R . .
H8B H -0.1135 0.2775 0.4186 0.094 Uiso 1 1 calc R . .
C9 C -0.02814(14) 0.42106(18) 0.39671(10) 0.0508(5) Uani 1 1 d . . .
C10 C 0.34453(14) 0.52205(16) 0.47472(9) 0.0468(5) Uani 1 1 d . . .
C11 C 0.14827(12) 0.59686(14) 0.36624(9) 0.0400(4) Uani 1 1 d . . .
C12 C 0.12684(14) 0.71646(15) 0.38059(11) 0.0522(5) Uani 1 1 d . . .
H12A H 0.1165 0.7365 0.4244 0.063 Uiso 1 1 calc R . .
C13 C 0.12040(15) 0.80717(18) 0.33129(14) 0.0675(6) Uani 1 1 d . . .
H13A H 0.1065 0.8881 0.3415 0.081 Uiso 1 1 calc R . .
C14 C 0.13472(16) 0.7760(2) 0.26785(13) 0.0706(7) Uani 1 1 d . . .
C15 C 0.15495(18) 0.6601(2) 0.25093(11) 0.0724(6) Uani 1 1 d . . .
H15A H 0.1639 0.6413 0.2066 0.087 Uiso 1 1 calc R . .
C16 C 0.16211(15) 0.56994(18) 0.30047(10) 0.0568(5) Uani 1 1 d . . .
H16A H 0.1765 0.4896 0.2895 0.068 Uiso 1 1 calc R . .
O1 O 0.21271(9) 0.24776(10) 0.39601(6) 0.0479(4) Uani 1 1 d . . .
O2 O -0.05629(10) 0.52143(13) 0.41282(8) 0.0666(4) Uani 1 1 d . . .
N1 N 0.37983(11) 0.27456(13) 0.44062(8) 0.0565(5) Uani 1 1 d . . .
H1A H 0.4331 0.3154 0.4608 0.068 Uiso 1 1 calc R . .
H1B H 0.3861 0.1991 0.4293 0.068 Uiso 1 1 calc R . .
N2 N 0.40913(13) 0.58567(15) 0.50216(9) 0.0682(5) Uani 1 1 d . . .
F1 F 0.12940(12) 0.86688(14) 0.21996(8) 0.1156(6) Uani 1 1 d . . .

loop_
_atom_site_aniso_label
_atom_site_aniso_U_11
_atom_site_aniso_U_22
_atom_site_aniso_U_33
_atom_site_aniso_U_23
_atom_site_aniso_U_13
_atom_site_aniso_U_12
C1 0.0380(10) 0.0453(10) 0.0389(10) -0.0017(8) 0.0035(8) 0.0044(8)
C2 0.0365(9) 0.0398(9) 0.0375(9) -0.0033(8) 0.0029(7) 0.0022(7)
C3 0.0370(9) 0.0400(9) 0.0394(9) -0.0040(7) 0.0080(7) 0.0040(7)
C4 0.0373(9) 0.0408(10) 0.0424(10) 0.0051(8) 0.0070(8) 0.0022(8)
C5 0.0372(10) 0.0455(10) 0.0437(10) 0.0031(8) 0.0049(8) -0.0007(8)
C6 0.0569(13) 0.0453(11) 0.0699(14) -0.0019(10) 0.0081(10) -0.0095(9)
C7 0.0477(13) 0.0716(14) 0.112(2) -0.0105(14) -0.0012(13) -0.0160(11)
C8 0.0402(12) 0.0721(15) 0.123(2) 0.0031(14) 0.0153(13) -0.0064(11)
C9 0.0388(10) 0.0538(11) 0.0603(12) 0.0125(10) 0.0110(9) 0.0033(9)
C10 0.0397(10) 0.0471(10) 0.0510(11) -0.0055(9) 0.0033(9) 0.0075(9)
C11 0.0293(9) 0.0410(10) 0.0477(11) 0.0005(8) 0.0030(7) -0.0008(7)
C12 0.0454(11) 0.0416(10) 0.0694(13) -0.0011(10) 0.0111(9) 0.0026(9)
C13 0.0551(13) 0.0384(11) 0.1051(19) 0.0134(12) 0.0070(12) 0.0013(9)
C14 0.0570(14) 0.0668(15) 0.0791(17) 0.0318(14) -0.0070(12) -0.0163(11)
C15 0.0825(16) 0.0808(16) 0.0510(13) 0.0119(12) 0.0067(11) -0.0204(13)
C16 0.0684(14) 0.0526(11) 0.0481(12) -0.0012(10) 0.0087(10) -0.0048(10)
O1 0.0421(7) 0.0400(7) 0.0587(8) -0.0085(6) 0.0038(6) 0.0040(6)
O2 0.0467(8) 0.0618(9) 0.0942(11) 0.0045(8) 0.0215(8) 0.0151(7)
N1 0.0426(9) 0.0512(9) 0.0699(11) -0.0092(8) -0.0024(8) 0.0137(7)
N2 0.0473(10) 0.0613(11) 0.0888(14) -0.0255(10) -0.0030(9) 0.0011(9)
F1 0.1158(13) 0.1016(10) 0.1168(12) 0.0657(10) -0.0058(9) -0.0280(9)

loop_
_atom_type_symbol
_atom_type_description
_atom_type_scat_dispersion_real
_atom_type_scat_dispersion_imag
_atom_type_scat_source
C C 0.0033 0.0016 'International Tables Vol C Tables 4.2.6.8 and 6.1.1.4'
H H 0.0000 0.0000 'International Tables Vol C Tables 4.2.6.8 and 6.1.1.4'
N N 0.0061 0.0033 'International Tables Vol C Tables 4.2.6.8 and 6.1.1.4'
O O 0.0106 0.0060 'International Tables Vol C Tables 4.2.6.8 and 6.1.1.4'
F F 0.0171 0.0103 'International Tables Vol C Tables 4.2.6.8 and 6.1.1.4'

loop_
_geom_angle_atom_site_label_1
_geom_angle_atom_site_label_2
_geom_angle_atom_site_label_3
_geom_angle
_geom_angle_site_symmetry_1
_geom_angle_site_symmetry_3
N1 C1 C2 127.47(16) . .
N1 C1 O1 110.98(14) . .
C2 C1 O1 121.54(15) . .
C1 C2 C10 118.46(15) . .
C1 C2 C3 123.26(14) . .
C10 C2 C3 118.26(14) . .
C4 C3 C2 108.79(13) . .
C4 C3 C11 111.78(13) . .
C2 C3 C11 112.63(13) . .
C4 C3 H3A 107.8 . .
C2 C3 H3A 107.8 . .
C11 C3 H3A 107.8 . .
C5 C4 C9 119.19(16) . .
C5 C4 C3 122.98(15) . .
C9 C4 C3 117.71(15) . .
C4 C5 O1 122.98(15) . .
C4 C5 C6 125.84(16) . .
O1 C5 C6 111.17(15) . .
C5 C6 C7 110.76(16) . .
C5 C6 H6A 109.5 . .
C7 C6 H6A 109.5 . .
C5 C6 H6B 109.5 . .
C7 C6 H6B 109.5 . .
H6A C6 H6B 108.1 . .
C8 C7 C6 111.62(19) . .
C8 C7 H7A 109.3 . .
C6 C7 H7A 109.3 . .
C8 C7 H7B 109.3 . .
C6 C7 H7B 109.3 . .
H7A C7 H7B 108.0 . .
C9 C8 C7 113.29(18) . .
C9 C8 H8A 108.9 . .
C7 C8 H8A 108.9 . .
C9 C8 H8B 108.9 . .
C7 C8 H8B 108.9 . .
H8A C8 H8B 107.7 . .
O2 C9 C4 120.74(17) . .
O2 C9 C8 121.40(18) . .
C4 C9 C8 117.79(17) . .
N2 C10 C2 179.3(2) . .
C12 C11 C16 117.91(17) . .
C12 C11 C3 120.58(16) . .
C16 C11 C3 121.50(15) . .
C11 C12 C13 121.3(2) . .
C11 C12 H12A 119.4 . .
C13 C12 H12A 119.4 . .
C14 C13 C12 118.5(2) . .
C14 C13 H13A 120.8 . .
C12 C13 H13A 120.8 . .
C15 C14 C13 122.6(2) . .
C15 C14 F1 119.6(3) . .
C13 C14 F1 117.8(2) . .
C14 C15 C16 118.7(2) . .
C14 C15 H15A 120.7 . .
C16 C15 H15A 120.7 . .
C15 C16 C11 121.03(19) . .
C15 C16 H16A 119.5 . .
C11 C16 H16A 119.5 . .
C1 O1 C5 118.69(13) . .
C1 N1 H1A 120.0 . .
C1 N1 H1B 120.0 . .
H1A N1 H1B 120.0 . .

loop_
_geom_bond_atom_site_label_1
_geom_bond_atom_site_label_2
_geom_bond_distance
_geom_bond_site_symmetry_2
C1 N1 1.336(2) .
C1 C2 1.349(2) .
C1 O1 1.3695(19) .
C2 C10 1.408(2) .
C2 C3 1.514(2) .
C3 C4 1.500(2) .
C3 C11 1.515(2) .
C3 H3A 0.9800 .
C4 C5 1.327(2) .
C4 C9 1.473(2) .
C5 O1 1.3809(19) .
C5 C6 1.483(2) .
C6 C7 1.521(3) .
C6 H6A 0.9700 .
C6 H6B 0.9700 .
C7 C8 1.498(3) .
C7 H7A 0.9700 .
C7 H7B 0.9700 .
C8 C9 1.492(3) .
C8 H8A 0.9700 .
C8 H8B 0.9700 .
C9 O2 1.217(2) .
C10 N2 1.147(2) .
C11 C12 1.374(2) .
C11 C16 1.380(2) .
C12 C13 1.377(3) .
C12 H12A 0.9300 .
C13 C14 1.348(3) .
C13 H13A 0.9300 .
C14 C15 1.346(3) .
C14 F1 1.360(2) .
C15 C16 1.375(3) .
C15 H15A 0.9300 .
C16 H16A 0.9300 .
N1 H1A 0.8600 .
N1 H1B 0.8600 .
